data_7232053
loop_
_publ_author_name
'Wenholz, Daniel S.'
'Bhadbhade, Mohan'
'Kandemir, Hakan'
'Ho, Junming'
'Kumar, Naresh'
'Black, David StC.'

_publ_section_title
;
 Substituent effects in solid-state assembly of activated benzotriazoles
;
_journal_issue 5
_journal_name_full CrystEngComm
_journal_page_first 835
_journal_paper_doi 10.1039/C8CE01757C
_journal_volume 21
_journal_year 2019
_chemical_formula_moiety '2(C9 H9 N3 O3)'
_chemical_formula_sum 'C18 H18 N6 O6'
_chemical_formula_weight 414.38
_space_group_crystal_system monoclinic
_space_group_IT_number 14
_space_group_name_Hall '-P 2yn'
_space_group_name_H-M_alt 'P 1 21/n 1'
_symmetry_space_group_name_Hall '-P 2yn'
_symmetry_space_group_name_H-M 'P 1 21/n 1'
_atom_sites_solution_hydrogens geom
_audit_creation_date 2018-07-18
_audit_creation_method
;
Olex2 1.2
(compiled 2018.05.29 svn.r3508 for OlexSys, GUI svn.r5506)
;
_audit_update_record
;
2018-07-20 deposited with the CCDC.
2018-12-20 downloaded from the CCDC.
;
_cell_angle_alpha 90
_cell_angle_beta 91.293(18)
_cell_angle_gamma 90
_cell_formula_units_Z 2
_cell_length_a 8.595(7)
_cell_length_b 4.645(4)
_cell_length_c 22.624(18)
_cell_measurement_reflns_used 194
_cell_measurement_temperature 149.61
_cell_measurement_theta_max 16.378
_cell_measurement_theta_min 2.554
_cell_volume 903.0(13)
_computing_cell_refinement 'SAINT v8.37A (Bruker, 2015)'
_computing_data_reduction 'SAINT v8.37A (Bruker, 2015)'
_computing_molecular_graphics 'Olex2 (Dolomanov et al., 2009)'
_computing_publication_material 'Olex2 (Dolomanov et al., 2009)'
_computing_structure_refinement 'ShelXL (Sheldrick, 2015)'
_computing_structure_solution 'SHELXT 2014/5 (Sheldrick, 2014)'
_diffrn_ambient_temperature 149.61
_diffrn_measured_fraction_theta_full 0.999
_diffrn_measured_fraction_theta_max 0.987
_diffrn_measurement_device_type 'Bruker APEX-II CCD'
_diffrn_measurement_method '\f and \w scans'
_diffrn_radiation_type MoK\a
_diffrn_radiation_wavelength 0.71073
_diffrn_reflns_av_R_equivalents 0.2808
_diffrn_reflns_av_unetI/netI 0.2569
_diffrn_reflns_Laue_measured_fraction_full 0.999
_diffrn_reflns_Laue_measured_fraction_max 0.987
_diffrn_reflns_limit_h_max 10
_diffrn_reflns_limit_h_min -10
_diffrn_reflns_limit_k_max 5
_diffrn_reflns_limit_k_min -5
_diffrn_reflns_limit_l_max 27
_diffrn_reflns_limit_l_min -25
_diffrn_reflns_number 8737
_diffrn_reflns_point_group_measured_fraction_full 0.999
_diffrn_reflns_point_group_measured_fraction_max 0.987
_diffrn_reflns_theta_full 25.242
_diffrn_reflns_theta_max 25.907
_diffrn_reflns_theta_min 1.801
_diffrn_standards_number 0
_exptl_absorpt_coefficient_mu 0.118
_exptl_absorpt_correction_T_max 0.7453
_exptl_absorpt_correction_T_min 0.3836
_exptl_absorpt_correction_type multi-scan
_exptl_absorpt_process_details
'SADABS-2016/2 (Bruker,2016/2) was used for absorption correction. wR2(int) was 0.1709 before and 0.0889 after correction. The Ratio of minimum to maximum transmission is 0.5147. The \l/2 correction factor is Not present.'
_exptl_crystal_colour 'light yellow'
_exptl_crystal_colour_modifier light
_exptl_crystal_colour_primary yellow
_exptl_crystal_density_diffrn 1.524
_exptl_crystal_description plate
_exptl_crystal_F_000 432
_exptl_crystal_size_max 0.256
_exptl_crystal_size_mid 0.056
_exptl_crystal_size_min 0.017
_refine_diff_density_max 0.329
_refine_diff_density_min -0.326
_refine_diff_density_rms 0.083
_refine_ls_extinction_method none
_refine_ls_goodness_of_fit_ref 0.991
_refine_ls_hydrogen_treatment constr
_refine_ls_matrix_type full
_refine_ls_number_parameters 138
_refine_ls_number_reflns 1735
_refine_ls_number_restraints 0
_refine_ls_restrained_S_all 0.991
_refine_ls_R_factor_all 0.2360
_refine_ls_R_factor_gt 0.0936
_refine_ls_shift/su_max 0.000
_refine_ls_shift/su_mean 0.000
_refine_ls_structure_factor_coef Fsqd
_refine_ls_weighting_details 'w=1/[\s^2^(Fo^2^)+(0.0579P)^2^] where P=(Fo^2^+2Fc^2^)/3'
_refine_ls_weighting_scheme calc
_refine_ls_wR_factor_gt 0.1552
_refine_ls_wR_factor_ref 0.2091
_reflns_Friedel_coverage 0.000
_reflns_number_gt 718
_reflns_number_total 1735
_reflns_threshold_expression 'I > 2\s(I)'
_cod_data_source_file c8ce01757c2.cif
_cod_data_source_block daniel_05jan18_monopartial_a
_cod_depositor_comments 'Adding full bibliography for 7232053--7232059.cif.'
_cod_original_cell_volume 903.1(13)
_cod_database_code 7232053
_shelx_shelxl_version_number 2016/6
_shelx_space_group_comment
;
The symmetry employed for this shelxl refinement is uniquely defined
by the following loop, which should always be used as a source of
symmetry information in preference to the above space-group names.
They are only intended as comments.
;
_shelx_estimated_absorpt_t_max 0.998
_shelx_estimated_absorpt_t_min 0.971
_olex2_refinement_description
;
1. Fixed Uiso
 At 1.2 times of:
  All C(H) groups
 At 1.5 times of:
  All C(H,H,H) groups
2.a Aromatic/amide H refined with riding coordinates:
 C2(H2), C9(H9), C4(H4)
2.b Idealised Me refined as rotating group:
 C7(H7A,H7B,H7C), C8(H8A,H8B,H8C)
;
_olex2_submission_special_instructions 'No special instructions were received'

loop_
_space_group_symop_operation_xyz
'x, y, z'
'-x+1/2, y+1/2, -z+1/2'
'-x, -y, -z'
'x-1/2, -y-1/2, z-1/2'

loop_
_atom_site_label
_atom_site_type_symbol
_atom_site_fract_x
_atom_site_fract_y
_atom_site_fract_z
_atom_site_U_iso_or_equiv
_atom_site_adp_type
_atom_site_occupancy
_atom_site_site_symmetry_order
_atom_site_calc_flag
_atom_site_refinement_flags_posn
O2 O 0.4543(4) 1.1057(8) 0.34127(15) 0.0287(11) Uani 1 1 d .
O1 O -0.0753(4) 0.8946(8) 0.29403(16) 0.0290(11) Uani 1 1 d .
O3 O 0.3536(5) 0.3160(9) 0.50450(17) 0.0398(13) Uani 1 1 d .
N1 N 0.1388(5) 0.3917(10) 0.4455(2) 0.0242(12) Uani 1 1 d .
N3 N -0.0655(6) 0.4763(10) 0.3894(2) 0.0277(13) Uani 1 1 d .
N2 N -0.0161(6) 0.3179(10) 0.4332(2) 0.0290(13) Uani 1 1 d .
C7 C -0.0716(7) 1.1130(13) 0.2484(2) 0.0323(16) Uani 1 1 d .
H7A H 0.001805 1.055524 0.218063 0.049 Uiso 1 1 calc GR
H7B H -0.038468 1.296663 0.265864 0.049 Uiso 1 1 calc GR
H7C H -0.175768 1.134478 0.230405 0.049 Uiso 1 1 calc GR
C2 C 0.1980(7) 1.0001(12) 0.3179(2) 0.0232(14) Uani 1 1 d .
H2 H 0.205663 1.139153 0.287357 0.028 Uiso 1 1 calc R
C1 C 0.0589(7) 0.8567(12) 0.3257(2) 0.0232(14) Uani 1 1 d .
C3 C 0.3290(7) 0.9417(12) 0.3551(2) 0.0214(14) Uani 1 1 d .
C9 C 0.2203(8) 0.2554(13) 0.4920(3) 0.0341(17) Uani 1 1 d .
H9 H 0.169234 0.111548 0.514219 0.041 Uiso 1 1 calc R
C4 C 0.3291(6) 0.7435(12) 0.4005(2) 0.0227(14) Uani 1 1 d .
H4 H 0.417939 0.705435 0.424974 0.027 Uiso 1 1 calc R
C8 C 0.5930(6) 1.0811(12) 0.3786(3) 0.0319(16) Uani 1 1 d .
H8A H 0.670504 1.221588 0.365934 0.048 Uiso 1 1 calc GR
H8B H 0.635750 0.886390 0.375243 0.048 Uiso 1 1 calc GR
H8C H 0.566370 1.118690 0.419749 0.048 Uiso 1 1 calc GR
C6 C 0.0558(6) 0.6547(11) 0.3715(2) 0.0192(14) Uani 1 1 d .
C5 C 0.1874(6) 0.6046(12) 0.4070(2) 0.0210(14) Uani 1 1 d .

loop_
_atom_site_aniso_label
_atom_site_aniso_U_11
_atom_site_aniso_U_22
_atom_site_aniso_U_33
_atom_site_aniso_U_23
_atom_site_aniso_U_13
_atom_site_aniso_U_12
O2 0.021(2) 0.031(2) 0.034(2) 0.009(2) -0.005(2) -0.008(2)
O1 0.022(3) 0.032(3) 0.033(2) 0.002(2) -0.010(2) 0.001(2)
O3 0.029(3) 0.052(3) 0.038(3) 0.006(2) -0.007(2) -0.007(2)
N1 0.029(3) 0.020(3) 0.024(3) -0.001(2) 0.001(2) -0.002(2)
N3 0.037(3) 0.023(3) 0.024(3) -0.005(2) 0.007(3) -0.001(3)
N2 0.028(3) 0.034(3) 0.025(3) -0.003(3) -0.001(2) -0.011(3)
C7 0.039(4) 0.028(4) 0.030(4) 0.001(3) -0.008(3) 0.003(3)
C2 0.023(4) 0.022(3) 0.025(3) 0.001(3) -0.004(3) 0.002(3)
C1 0.031(4) 0.015(3) 0.024(3) -0.006(3) 0.003(3) -0.003(3)
C3 0.021(4) 0.019(3) 0.024(3) 0.003(3) 0.001(3) -0.003(3)
C9 0.048(5) 0.025(4) 0.030(4) 0.002(3) 0.007(4) 0.004(4)
C4 0.016(3) 0.022(3) 0.030(3) -0.002(3) -0.003(3) -0.003(3)
C8 0.019(4) 0.032(4) 0.045(4) 0.008(3) -0.008(3) -0.009(3)
C6 0.025(4) 0.010(3) 0.023(3) -0.005(3) 0.004(3) -0.005(3)
C5 0.023(4) 0.017(3) 0.022(3) -0.007(3) 0.003(3) 0.004(3)

loop_
_atom_type_symbol
_atom_type_description
_atom_type_scat_dispersion_real
_atom_type_scat_dispersion_imag
_atom_type_scat_source
C C 0.0033 0.0016 'International Tables Vol C Tables 4.2.6.8 and 6.1.1.4'
H H 0.0000 0.0000 'International Tables Vol C Tables 4.2.6.8 and 6.1.1.4'
N N 0.0061 0.0033 'International Tables Vol C Tables 4.2.6.8 and 6.1.1.4'
O O 0.0106 0.0060 'International Tables Vol C Tables 4.2.6.8 and 6.1.1.4'

loop_
_geom_angle_atom_site_label_1
_geom_angle_atom_site_label_2
_geom_angle_atom_site_label_3
_geom_angle
C3 O2 C8 117.8(4)
C1 O1 C7 115.9(4)
N2 N1 C9 119.8(5)
C5 N1 N2 110.5(5)
C5 N1 C9 129.8(5)
N2 N3 C6 108.9(5)
N3 N2 N1 107.9(4)
O1 C7 H7A 109.5
O1 C7 H7B 109.5
O1 C7 H7C 109.5
H7A C7 H7B 109.5
H7A C7 H7C 109.5
H7B C7 H7C 109.5
C1 C2 H2 119.7
C1 C2 C3 120.7(5)
C3 C2 H2 119.7
O1 C1 C2 126.7(5)
O1 C1 C6 116.7(5)
C2 C1 C6 116.7(5)
O2 C3 C2 112.3(5)
O2 C3 C4 123.9(5)
C4 C3 C2 123.8(5)
O3 C9 N1 121.8(6)
O3 C9 H9 119.1
N1 C9 H9 119.1
C3 C4 H4 123.1
C3 C4 C5 113.8(5)
C5 C4 H4 123.1
O2 C8 H8A 109.5
O2 C8 H8B 109.5
O2 C8 H8C 109.5
H8A C8 H8B 109.5
H8A C8 H8C 109.5
H8B C8 H8C 109.5
C1 C6 N3 129.7(5)
C5 C6 N3 109.5(5)
C5 C6 C1 120.7(5)
N1 C5 C4 132.5(5)
N1 C5 C6 103.3(5)
C4 C5 C6 124.3(5)

loop_
_geom_bond_atom_site_label_1
_geom_bond_atom_site_label_2
_geom_bond_distance
O2 C3 1.361(6)
O2 C8 1.449(6)
O1 C7 1.448(6)
O1 C1 1.356(6)
O3 C9 1.208(7)
N1 N2 1.396(6)
N1 C9 1.401(7)
N1 C5 1.388(7)
N3 N2 1.298(6)
N3 C6 1.400(7)
C7 H7A 0.9800
C7 H7B 0.9800
C7 H7C 0.9800
C2 H2 0.9500
C2 C1 1.383(8)
C2 C3 1.416(7)
C1 C6 1.398(7)
C3 C4 1.379(7)
C9 H9 0.9500
C4 H4 0.9500
C4 C5 1.390(7)
C8 H8A 0.9800
C8 H8B 0.9800
C8 H8C 0.9800
C6 C5 1.392(7)
